data_7718623
loop_
_publ_author_name
'Thomson, Jordan'
'Courtemanche, Marc-Andr&#xe9;'
'Neu, Rebecca C.'
'Stephan, Douglas W.'

_publ_section_title
;
 FLP-CO<sub>2</sub> adducts: convenient sources of frustrated Lewis pairs
 for stoichiometric and catalytic chemistry.
;
_journal_issue 21
_journal_name_full 'Dalton transactions (Cambridge, England : 2003)'
_journal_page_first 8410
_journal_page_last 8414
_journal_paper_doi 10.1039/d5dt00942a
_journal_volume 54
_journal_year 2025
_chemical_formula_moiety 'C12 H28 P, C24 H5 B F15 O'
_chemical_formula_sum 'C36 H33 B F15 O P'
_chemical_formula_weight 808.437
_space_group_crystal_system monoclinic
_space_group_IT_number 14
_space_group_name_Hall '-P 2yn'
_space_group_name_H-M_alt 'P 1 21/n 1'
_symmetry_Int_Tables_number 14
_audit_creation_date 2024-11-12
_audit_creation_method
;
Olex2 1.5
(compiled 2024.02.16 svn.r378c4104 for OlexSys, GUI svn.r6928)
;
_audit_update_record
;
2025-04-04 deposited with the CCDC.	2025-05-06 downloaded from the CCDC.
;
_cell_angle_alpha 90
_cell_angle_beta 99.966(4)
_cell_angle_gamma 90
_cell_formula_units_Z 4
_cell_length_a 12.0085(15)
_cell_length_b 14.8236(15)
_cell_length_c 20.397(2)
_cell_measurement_reflns_used 8432
_cell_measurement_temperature 150(2)
_cell_measurement_theta_max 27.35
_cell_measurement_theta_min 2.55
_cell_volume 3576.1(7)
_computing_cell_refinement 'SAINT V7.66A (?, 2016)'
_computing_data_reduction 'SAINT V7.66A (?, 2016)'
_computing_molecular_graphics 'Olex2 1.5 (Dolomanov et al., 2009)'
_computing_publication_material 'Olex2 1.5 (Dolomanov et al., 2009)'
_computing_structure_refinement 'olex2.refine 1.5 (Bourhis et al., 2015)'
_computing_structure_solution 'SHELXS-97 (Sheldrick, 2008)'
_diffrn_ambient_temperature 150.00
_diffrn_measured_fraction_theta_full 0.9995
_diffrn_measured_fraction_theta_max 0.9981
_diffrn_measurement_device_type 'Bruker APEX-II CCD'
_diffrn_measurement_method '\f and \w scans'
_diffrn_radiation_monochromator graphite
_diffrn_radiation_type 'Mo K\a'
_diffrn_radiation_wavelength 0.71073
_diffrn_reflns_av_R_equivalents 0.0498
_diffrn_reflns_av_unetI/netI 0.0463
_diffrn_reflns_Laue_measured_fraction_full 0.9995
_diffrn_reflns_Laue_measured_fraction_max 0.9981
_diffrn_reflns_limit_h_max 15
_diffrn_reflns_limit_h_min -15
_diffrn_reflns_limit_k_max 19
_diffrn_reflns_limit_k_min -17
_diffrn_reflns_limit_l_max 24
_diffrn_reflns_limit_l_min -26
_diffrn_reflns_number 28868
_diffrn_reflns_point_group_measured_fraction_full 0.9995
_diffrn_reflns_point_group_measured_fraction_max 0.9981
_diffrn_reflns_theta_full 25.2417
_diffrn_reflns_theta_max 27.57
_diffrn_reflns_theta_min 1.71
_diffrn_source_current 30.0
_diffrn_source_power 1.5
_diffrn_source_voltage 50.0
_diffrn_standards_number 0
_exptl_absorpt_coefficient_mu 0.185
_exptl_absorpt_correction_T_max 0.7456
_exptl_absorpt_correction_T_min 0.6624
_exptl_absorpt_correction_type none
_exptl_absorpt_process_details
;
SADABS-2008/1 (Bruker,2008) was used for absorption correction.
wR2(int) was 0.0709 before and 0.0605 after correction.
The Ratio of minimum to maximum transmission is 0.8884.
The \l/2 correction factor is Not present.
;
_exptl_crystal_colour colourless
_exptl_crystal_density_diffrn 1.502
_exptl_crystal_density_method 'not measured'
_exptl_crystal_description block
_exptl_crystal_F_000 1650.043
_exptl_crystal_size_max 0.29
_exptl_crystal_size_mid 0.27
_exptl_crystal_size_min 0.17
_refine_diff_density_max 1.7899
_refine_diff_density_min -0.5120
_refine_diff_density_rms 0.1031
_refine_ls_d_res_high 0.7679
_refine_ls_d_res_low 11.9278
_refine_ls_goodness_of_fit_ref 1.0541
_refine_ls_hydrogen_treatment mixed
_refine_ls_matrix_type full
_refine_ls_number_constraints 46
_refine_ls_number_parameters 500
_refine_ls_number_reflns 8255
_refine_ls_number_restraints 0
_refine_ls_restrained_S_all 1.0541
_refine_ls_R_factor_all 0.0915
_refine_ls_R_factor_gt 0.0694
_refine_ls_shift/su_max 0.0010
_refine_ls_shift/su_mean 0.0002
_refine_ls_structure_factor_coef Fsqd
_refine_ls_weighting_details 'w=1/[\s^2^(Fo^2^)+(0.1173P)^2^+4.2562P] where P=(Fo^2^+2Fc^2^)/3'
_refine_ls_weighting_scheme calc
_refine_ls_wR_factor_gt 0.1986
_refine_ls_wR_factor_ref 0.2194
_reflns_Friedel_coverage 0.0
_reflns_limit_h_max 12
_reflns_limit_h_min -15
_reflns_limit_k_max 19
_reflns_limit_k_min 0
_reflns_limit_l_max 26
_reflns_limit_l_min -11
_reflns_number_gt 6089
_reflns_number_total 8255
_reflns_threshold_expression I>=2u(I)
_cod_data_source_file d5dt00942a2.cif
_cod_data_source_block RCN068_0m
_cod_depositor_comments 'Adding full bibliography for 7718623.cif.'
_cod_original_cell_volume 3576.0(7)
_cod_database_code 7718623
_olex2_refinement_description
;
1. Fixed Uiso
 At 1.2 times of:
  All C(H) groups
 At 1.5 times of:
  All C(H,H,H) groups
2.a Aromatic/amide H refined with riding coordinates:
 C16(H16), C17(H17), C18(H18), C19(H19), C20(H20)
2.b Idealised Me refined as rotating group:
 C25(H25a,H25b,H25c), C28(H28a,H28b,H28c), C29(H29a,H29b,H29c), C31(H31a,H31b,
 H31c), C32(H32a,H32b,H32c), C33(H33a,H33b,H33c), C34(H34a,H34b,H34c), C35(H35a,
 H35b,H35c), C36(H36a,H36b,H36c)
;
_olex2_submission_special_instructions 'No special instructions were received'

loop_
_space_group_symop_id
_space_group_symop_operation_xyz
1 x,y,z
2 -x+1/2,y+1/2,-z+1/2
3 -x,-y,-z
4 x-1/2,-y-1/2,z-1/2

loop_
_atom_site_label
_atom_site_type_symbol
_atom_site_fract_x
_atom_site_fract_y
_atom_site_fract_z
_atom_site_U_iso_or_equiv
_atom_site_adp_type
_atom_site_occupancy
_atom_site_refinement_flags_posn
P1 P 0.49921(7) 0.24391(5) 0.17441(4) 0.02708(19) Uani 1.000000 .
F1 F 1.0520(2) 0.47109(17) 0.11030(13) 0.0638(7) Uani 1.000000 .
F2 F 0.9002(2) -0.11380(13) 0.02114(12) 0.0525(6) Uani 1.000000 .
F3 F 1.09037(18) 0.38695(17) -0.00210(14) 0.0593(6) Uani 1.000000 .
F4 F 0.93024(18) 0.28408(14) -0.07283(10) 0.0451(5) Uani 1.000000 .
F5 F 0.57500(19) 0.12663(13) -0.14003(10) 0.0454(5) Uani 1.000000 .
F6 F 0.74993(18) 0.41352(12) -0.12150(10) 0.0409(5) Uani 1.000000 .
F7 F 0.65039(19) 0.45134(14) -0.24383(11) 0.0486(5) Uani 1.000000 .
F8 F 0.5125(2) 0.32769(17) -0.31723(11) 0.0593(6) Uani 1.000000 .
F9 F 0.4815(2) 0.16416(16) -0.26370(11) 0.0534(6) Uani 1.000000 .
F10 F 0.81718(17) 0.11585(12) -0.13596(9) 0.0384(4) Uani 1.000000 .
F11 F 0.90027(18) -0.04610(13) -0.10255(10) 0.0457(5) Uani 1.000000 .
F12 F 0.8192(2) -0.01116(16) 0.11264(11) 0.0632(7) Uani 1.000000 .
F13 F 0.73932(18) 0.15313(14) 0.08217(9) 0.0441(5) Uani 1.000000 .
F14 F 0.68620(15) 0.35341(12) 0.07892(8) 0.0328(4) Uani 1.000000 .
F15 F 0.8465(2) 0.45252(14) 0.14899(9) 0.0470(5) Uani 1.000000 .
O1 O 0.60048(18) 0.23201(14) -0.01724(11) 0.0337(5) Uani 1.000000 .
C1 C 0.9709(3) 0.4203(2) 0.07452(18) 0.0411(8) Uani 1.000000 .
C2 C 0.9907(3) 0.3772(2) 0.01768(18) 0.0401(8) Uani 1.000000 .
C3 C 0.9063(3) 0.3255(2) -0.01783(16) 0.0329(7) Uani 1.000000 .
C4 C 0.7999(2) 0.31332(18) -0.00144(14) 0.0247(6) Uani 1.000000 .
C5 C 0.7687(2) 0.14294(19) -0.02971(14) 0.0248(6) Uani 1.000000 .
C6 C 0.8141(3) 0.0880(2) -0.07332(14) 0.0276(6) Uani 1.000000 .
C7 C 0.8577(3) 0.0034(2) -0.05757(16) 0.0316(6) Uani 1.000000 .
C8 C 0.8588(3) -0.0313(2) 0.00481(17) 0.0347(7) Uani 1.000000 .
C9 C 0.6712(3) 0.2665(2) -0.12333(15) 0.0313(6) Uani 1.000000 .
C10 C 0.5990(3) 0.2078(2) -0.16505(17) 0.0327(7) Uani 1.000000 .
C11 C 0.5467(3) 0.2256(2) -0.22825(17) 0.0367(7) Uani 1.000000 .
C12 C 0.5629(3) 0.3087(2) -0.25592(16) 0.0386(7) Uani 1.000000 .
C13 C 0.6348(3) 0.3691(2) -0.21737(15) 0.0308(6) Uani 1.000000 .
C14 C 0.6853(3) 0.3475(2) -0.15433(16) 0.0309(6) Uani 1.000000 .
C15 C 0.5080(3) 0.2825(2) -0.03766(14) 0.0308(6) Uani 1.000000 .
C16 C 0.4025(3) 0.2369(2) -0.04699(17) 0.0362(7) Uani 1.000000 .
H16 H 0.3990(3) 0.1735(2) -0.04123(17) 0.0435(8) Uiso 1.000000 R
C17 C 0.3051(3) 0.2870(3) -0.06464(19) 0.0518(9) Uani 1.000000 .
H17 H 0.2344(3) 0.2570(3) -0.06814(19) 0.0622(11) Uiso 1.000000 R
C18 C 0.3051(4) 0.3766(3) -0.07723(19) 0.0574(11) Uani 1.000000 .
H18 H 0.2361(4) 0.4080(3) -0.09094(19) 0.0689(14) Uiso 1.000000 R
C19 C 0.4095(3) 0.4225(3) -0.06962(16) 0.0457(9) Uani 1.000000 .
H19 H 0.4116(3) 0.4856(3) -0.07769(16) 0.0549(11) Uiso 1.000000 R
C20 C 0.5112(3) 0.3739(2) -0.04988(15) 0.0358(7) Uani 1.000000 .
H20 H 0.5818(3) 0.4042(2) -0.04503(15) 0.0430(8) Uiso 1.000000 R
C21 C 0.8170(3) 0.0207(2) 0.05044(16) 0.0385(7) Uani 1.000000 .
C22 C 0.7756(3) 0.1055(2) 0.03329(14) 0.0300(6) Uani 1.000000 .
C23 C 0.7854(2) 0.35845(19) 0.05601(14) 0.0259(6) Uani 1.000000 .
C24 C 0.8676(3) 0.4112(2) 0.09368(15) 0.0339(7) Uani 1.000000 .
C25 C 0.6076(4) 0.0796(3) 0.2125(2) 0.0668(14) Uani 1.000000 .
H25a H 0.6283(14) 0.100(2) 0.2588(6) 0.100(2) Uiso 1.000000 GR
H25b H 0.6037(10) 0.0135(3) 0.2111(16) 0.100(2) Uiso 1.000000 GR
H25c H 0.6647(7) 0.100(2) 0.1869(11) 0.100(2) Uiso 1.000000 GR
C26 C 0.4928(4) 0.1187(2) 0.1824(2) 0.0476(9) Uani 1.000000 .
C27 C 0.3584(3) 0.3002(2) 0.15092(15) 0.0303(6) Uani 1.000000 .
C28 C 0.3759(3) 0.3851(2) 0.10999(16) 0.0359(7) Uani 1.000000 .
H28a H 0.3028(4) 0.4144(9) 0.0948(10) 0.0538(11) Uiso 1.000000 GR
H28b H 0.4264(17) 0.4272(8) 0.1379(4) 0.0538(11) Uiso 1.000000 GR
H28c H 0.4096(19) 0.3677(3) 0.0714(7) 0.0538(11) Uiso 1.000000 GR
C29 C 0.5876(3) 0.4045(3) 0.23304(18) 0.0486(9) Uani 1.000000 .
H29a H 0.6432(17) 0.4343(3) 0.2670(9) 0.0729(14) Uiso 1.000000 GR
H29b H 0.603(2) 0.4194(3) 0.1888(6) 0.0729(14) Uiso 1.000000 GR
H29c H 0.5115(8) 0.4254(4) 0.2368(15) 0.0729(14) Uiso 1.000000 GR
C30 C 0.5947(3) 0.3021(3) 0.24329(15) 0.0396(8) Uani 1.000000 .
C31 C 0.5620(4) 0.2788(3) 0.31102(17) 0.0551(11) Uani 1.000000 .
H31a H 0.573(3) 0.2141(5) 0.3196(7) 0.0826(16) Uiso 1.000000 GR
H31b H 0.6099(19) 0.3130(17) 0.3462(3) 0.0826(16) Uiso 1.000000 GR
H31c H 0.4825(8) 0.295(2) 0.3104(6) 0.0826(16) Uiso 1.000000 GR
C32 C 0.2733(3) 0.2404(3) 0.1052(2) 0.0479(9) Uani 1.000000 .
H32a H 0.2547(19) 0.1876(11) 0.1301(5) 0.0719(13) Uiso 1.000000 GR
H32b H 0.2043(10) 0.2750(7) 0.0894(12) 0.0719(13) Uiso 1.000000 GR
H32c H 0.3067(10) 0.2206(17) 0.0671(8) 0.0719(13) Uiso 1.000000 GR
C33 C 0.3072(3) 0.3252(2) 0.21222(18) 0.0404(8) Uani 1.000000 .
H33a H 0.2340(11) 0.3549(16) 0.19802(19) 0.0606(12) Uiso 1.000000 GR
H33b H 0.296(2) 0.2705(3) 0.2373(7) 0.0606(12) Uiso 1.000000 GR
H33c H 0.3583(11) 0.3664(15) 0.2406(7) 0.0606(12) Uiso 1.000000 GR
C34 C 0.4606(4) 0.0822(2) 0.1103(2) 0.0597(12) Uani 1.000000 .
H34a H 0.5131(18) 0.1064(18) 0.0829(5) 0.0895(17) Uiso 1.000000 GR
H34b H 0.465(3) 0.0162(3) 0.1108(3) 0.0895(17) Uiso 1.000000 GR
H34c H 0.3833(11) 0.1010(19) 0.0916(6) 0.0895(17) Uiso 1.000000 GR
C35 C 0.4056(4) 0.0904(3) 0.2258(3) 0.0643(13) Uani 1.000000 .
H35a H 0.405(2) 0.0246(3) 0.2297(15) 0.096(2) Uiso 1.000000 GR
H35b H 0.4261(17) 0.117(2) 0.2702(6) 0.096(2) Uiso 1.000000 GR
H35c H 0.3304(6) 0.112(2) 0.2051(9) 0.096(2) Uiso 1.000000 GR
C36 C 0.7178(3) 0.2751(4) 0.2420(2) 0.0591(11) Uani 1.000000 .
H36a H 0.7338(9) 0.282(2) 0.1968(4) 0.0887(17) Uiso 1.000000 GR
H36b H 0.7687(3) 0.3137(15) 0.2727(13) 0.0887(17) Uiso 1.000000 GR
H36c H 0.7293(8) 0.2120(7) 0.2557(16) 0.0887(17) Uiso 1.000000 GR
B1 B 0.7092(3) 0.2427(2) -0.04425(16) 0.0273(7) Uani 1.000000 .
H1 H 0.554(3) 0.259(2) 0.1255(19) 0.038(10) Uiso 1.000000 .

loop_
_atom_site_aniso_label
_atom_site_aniso_U_11
_atom_site_aniso_U_22
_atom_site_aniso_U_33
_atom_site_aniso_U_12
_atom_site_aniso_U_13
_atom_site_aniso_U_23
P1 0.0310(4) 0.0281(4) 0.0240(4) 0.0001(3) 0.0102(3) 0.0055(3)
F1 0.0491(13) 0.0648(15) 0.0675(15) -0.0228(11) -0.0175(11) 0.0001(12)
F2 0.0607(14) 0.0284(10) 0.0668(14) 0.0147(9) 0.0065(11) 0.0144(10)
F3 0.0290(11) 0.0668(15) 0.0840(17) -0.0030(10) 0.0147(11) 0.0170(13)
F4 0.0487(12) 0.0471(11) 0.0465(11) 0.0077(9) 0.0282(9) -0.0007(9)
F5 0.0581(13) 0.0304(10) 0.0458(11) -0.0112(9) 0.0037(10) 0.0049(8)
F6 0.0509(12) 0.0280(9) 0.0430(10) -0.0074(8) 0.0063(9) -0.0000(8)
F7 0.0604(13) 0.0383(11) 0.0481(12) 0.0008(10) 0.0120(10) 0.0189(9)
F8 0.0630(15) 0.0712(16) 0.0389(12) -0.0018(12) -0.0045(10) 0.0124(11)
F9 0.0544(13) 0.0551(13) 0.0463(12) -0.0083(10) -0.0036(10) -0.0050(10)
F10 0.0559(12) 0.0367(10) 0.0256(9) 0.0106(9) 0.0157(8) 0.0017(7)
F11 0.0548(12) 0.0359(10) 0.0477(12) 0.0148(9) 0.0127(9) -0.0090(9)
F12 0.0940(19) 0.0577(14) 0.0417(12) 0.0206(13) 0.0227(12) 0.0294(11)
F13 0.0614(13) 0.0482(12) 0.0275(9) 0.0133(10) 0.0213(9) 0.0047(8)
F14 0.0352(9) 0.0402(10) 0.0249(8) 0.0020(8) 0.0108(7) -0.0038(7)
F15 0.0671(14) 0.0418(11) 0.0269(9) 0.0038(10) -0.0065(9) -0.0096(8)
O1 0.0319(11) 0.0336(11) 0.0371(12) 0.0016(9) 0.0105(9) 0.0028(9)
C1 0.0351(17) 0.0362(17) 0.0460(19) -0.0057(14) -0.0101(14) 0.0070(15)
C2 0.0269(16) 0.0431(18) 0.051(2) 0.0025(14) 0.0076(14) 0.0137(16)
C3 0.0352(16) 0.0303(15) 0.0352(16) 0.0056(12) 0.0122(13) 0.0052(12)
C4 0.0280(14) 0.0219(13) 0.0244(13) 0.0042(11) 0.0050(11) 0.0031(10)
C5 0.0255(13) 0.0237(13) 0.0259(13) 0.0002(11) 0.0060(11) 0.0005(11)
C6 0.0314(15) 0.0283(14) 0.0239(13) 0.0023(11) 0.0072(11) 0.0014(11)
C7 0.0311(15) 0.0278(14) 0.0361(16) 0.0030(12) 0.0062(12) -0.0053(12)
C8 0.0333(16) 0.0241(14) 0.0454(18) 0.0037(12) 0.0033(13) 0.0086(13)
C9 0.0412(17) 0.0266(14) 0.0277(14) 0.0068(12) 0.0107(12) 0.0026(11)
C10 0.0309(15) 0.0225(13) 0.0455(18) -0.0011(12) 0.0085(13) 0.0031(13)
C11 0.0337(17) 0.0385(17) 0.0394(17) -0.0016(13) 0.0101(14) 0.0009(14)
C12 0.0376(17) 0.049(2) 0.0290(15) 0.0053(15) 0.0067(13) 0.0035(14)
C13 0.0353(16) 0.0275(14) 0.0325(15) 0.0044(12) 0.0138(12) 0.0074(12)
C14 0.0334(15) 0.0263(14) 0.0349(16) 0.0012(12) 0.0117(12) 0.0007(12)
C15 0.0318(15) 0.0366(16) 0.0245(14) 0.0014(12) 0.0059(12) -0.0005(12)
C16 0.0339(16) 0.0388(17) 0.0363(16) -0.0045(13) 0.0071(13) 0.0040(13)
C17 0.045(2) 0.067(3) 0.0408(19) -0.0012(19) -0.0004(16) -0.0011(18)
C18 0.057(2) 0.076(3) 0.039(2) 0.034(2) 0.0079(17) 0.0133(19)
C19 0.0416(19) 0.071(3) 0.0276(16) 0.0031(17) 0.0135(14) 0.0027(16)
C20 0.0489(19) 0.0306(15) 0.0283(15) -0.0055(14) 0.0076(13) 0.0039(12)
C21 0.0467(19) 0.0361(17) 0.0333(16) 0.0053(14) 0.0087(14) 0.0149(13)
C22 0.0351(16) 0.0312(15) 0.0261(14) 0.0038(12) 0.0120(12) 0.0031(12)
C23 0.0268(14) 0.0276(14) 0.0234(13) 0.0046(11) 0.0045(11) 0.0031(11)
C24 0.0445(18) 0.0292(15) 0.0249(14) 0.0036(13) -0.0025(12) 0.0008(12)
C25 0.083(3) 0.054(2) 0.074(3) 0.036(2) 0.043(2) 0.033(2)
C26 0.064(2) 0.0297(16) 0.057(2) 0.0052(16) 0.0327(19) 0.0149(16)
C27 0.0300(15) 0.0308(15) 0.0304(15) -0.0020(12) 0.0061(12) 0.0028(12)
C28 0.0431(18) 0.0335(16) 0.0309(16) 0.0021(14) 0.0059(13) 0.0062(13)
C29 0.052(2) 0.056(2) 0.0345(18) -0.0175(18) -0.0001(16) -0.0118(16)
C30 0.0352(17) 0.059(2) 0.0238(15) -0.0002(15) 0.0025(12) 0.0023(14)
C31 0.052(2) 0.089(3) 0.0239(16) 0.007(2) 0.0074(15) 0.0094(18)
C32 0.0390(19) 0.049(2) 0.054(2) -0.0120(16) 0.0015(16) -0.0064(17)
C33 0.0382(18) 0.0425(18) 0.0451(19) 0.0042(14) 0.0199(15) 0.0049(15)
C34 0.087(3) 0.0269(17) 0.074(3) -0.0068(19) 0.039(2) -0.0049(18)
C35 0.084(3) 0.038(2) 0.085(3) -0.001(2) 0.054(3) 0.020(2)
C36 0.0353(19) 0.098(3) 0.042(2) 0.003(2) 0.0014(16) 0.013(2)
B1 0.0353(17) 0.0241(15) 0.0225(14) 0.0060(13) 0.0052(12) -0.0001(12)

loop_
_atom_type_symbol
_atom_type_scat_dispersion_real
_atom_type_scat_dispersion_imag
_atom_type_scat_Cromer_Mann_a1
_atom_type_scat_Cromer_Mann_a2
_atom_type_scat_Cromer_Mann_a3
_atom_type_scat_Cromer_Mann_a4
_atom_type_scat_Cromer_Mann_b1
_atom_type_scat_Cromer_Mann_b2
_atom_type_scat_Cromer_Mann_b3
_atom_type_scat_Cromer_Mann_b4
_atom_type_scat_Cromer_Mann_c
_atom_type_scat_source
_atom_type_scat_dispersion_source
B 0.00156 0.00068 2.05450 1.33260 1.09790 0.70680 23.21850 1.02100 60.34980 0.14030 -0.19320 'International Tables Volume C Table 6.1.1.4 (pp. 500-502)' 'Brennan, Cowan, Rev. Sci. Instrum., 1992, 63, 850'
C 0.00313 0.00162 2.31000 1.02000 1.58860 0.86500 20.84390 10.20750 0.56870 51.65120 0.21560 'International Tables Volume C Table 6.1.1.4 (pp. 500-502)' 'Brennan, Cowan, Rev. Sci. Instrum., 1992, 63, 850'
F 0.01756 0.01033 3.53920 2.64120 1.51700 1.02430 10.28250 4.29440 0.26150 26.14760 0.27760 'International Tables Volume C Table 6.1.1.4 (pp. 500-502)' 'Brennan, Cowan, Rev. Sci. Instrum., 1992, 63, 850'
H 0.00000 0.00000 0.49300 0.32291 0.14019 0.04081 10.51090 26.12570 3.14236 57.79970 0.00304 'International Tables Volume C Table 6.1.1.4 (pp. 500-502)' 'Brennan, Cowan, Rev. Sci. Instrum., 1992, 63, 850'
O 0.01085 0.00610 3.04850 2.28680 1.54630 0.86700 13.27710 5.70110 0.32390 32.90890 0.25080 'International Tables Volume C Table 6.1.1.4 (pp. 500-502)' 'Brennan, Cowan, Rev. Sci. Instrum., 1992, 63, 850'
P 0.10265 0.09519 6.43450 4.17910 1.78000 1.49080 1.90670 27.15700 0.52600 68.16450 1.11490 'International Tables Volume C Table 6.1.1.4 (pp. 500-502)' 'Brennan, Cowan, Rev. Sci. Instrum., 1992, 63, 850'

loop_
_geom_angle_atom_site_label_1
_geom_angle_atom_site_label_2
_geom_angle_atom_site_label_3
_geom_angle
_geom_angle_site_symmetry_1
_geom_angle_site_symmetry_3
_geom_angle_publ_flag
C27 P1 C26 114.65(17) . . ?
C30 P1 C26 115.08(18) . . ?
C30 P1 C27 113.40(15) . . ?
H1 P1 C26 105.7(15) . . ?
H1 P1 C27 106.1(16) . . ?
H1 P1 C30 100.0(16) . . ?
B1 O1 C15 123.3(2) . . ?
C2 C1 F1 120.2(3) . . ?
C24 C1 F1 120.5(3) . . ?
C24 C1 C2 119.3(3) . . ?
C1 C2 F3 119.8(3) . . ?
C3 C2 F3 121.3(3) . . ?
C3 C2 C1 118.9(3) . . ?
C2 C3 F4 116.6(3) . . ?
C4 C3 F4 118.5(3) . . ?
C4 C3 C2 124.9(3) . . ?
C23 C4 C3 113.4(3) . . ?
B1 C4 C3 120.5(3) . . ?
B1 C4 C23 125.9(3) . . ?
C22 C5 C6 113.1(3) . . ?
B1 C5 C6 128.2(2) . . ?
B1 C5 C22 118.7(2) . . ?
C5 C6 F10 120.5(3) . . ?
C7 C6 F10 115.4(3) . . ?
C7 C6 C5 124.2(3) . . ?
C6 C7 F11 120.9(3) . . ?
C8 C7 F11 119.0(3) . . ?
C8 C7 C6 120.1(3) . . ?
C7 C8 F2 121.1(3) . . ?
C21 C8 F2 120.6(3) . . ?
C21 C8 C7 118.3(3) . . ?
C14 C9 C10 111.9(3) . . ?
B1 C9 C10 120.0(3) . . ?
B1 C9 C14 127.1(3) . . ?
C9 C10 F5 118.0(3) . . ?
C11 C10 F5 115.8(3) . . ?
C11 C10 C9 126.1(3) . . ?
C10 C11 F9 121.0(3) . . ?
C12 C11 F9 119.9(3) . . ?
C12 C11 C10 119.0(3) . . ?
C11 C12 F8 120.1(3) . . ?
C13 C12 F8 122.5(3) . . ?
C13 C12 C11 117.4(3) . . ?
C12 C13 F7 117.9(3) . . ?
C14 C13 F7 121.1(3) . . ?
C14 C13 C12 121.0(3) . . ?
C9 C14 F6 120.5(3) . . ?
C13 C14 F6 114.9(3) . . ?
C13 C14 C9 124.6(3) . . ?
C16 C15 O1 116.6(3) . . ?
C20 C15 O1 123.7(3) . . ?
C20 C15 C16 119.7(3) . . ?
H16 C16 C15 120.79(19) . . ?
C17 C16 C15 118.4(3) . . ?
C17 C16 H16 120.8(2) . . ?
H17 C17 C16 118.3(2) . . ?
C18 C17 C16 123.4(4) . . ?
C18 C17 H17 118.3(3) . . ?
H18 C18 C17 120.6(3) . . ?
C19 C18 C17 118.8(4) . . ?
C19 C18 H18 120.6(2) . . ?
H19 C19 C18 120.3(2) . . ?
C20 C19 C18 119.4(4) . . ?
C20 C19 H19 120.3(2) . . ?
C19 C20 C15 120.2(3) . . ?
H20 C20 C15 119.9(2) . . ?
H20 C20 C19 119.9(2) . . ?
C8 C21 F12 119.5(3) . . ?
C22 C21 F12 120.5(3) . . ?
C22 C21 C8 120.1(3) . . ?
C5 C22 F13 119.8(3) . . ?
C21 C22 F13 116.0(3) . . ?
C21 C22 C5 124.2(3) . . ?
C4 C23 F14 120.8(3) . . ?
C24 C23 F14 115.2(3) . . ?
C24 C23 C4 124.0(3) . . ?
C1 C24 F15 120.4(3) . . ?
C23 C24 F15 120.2(3) . . ?
C23 C24 C1 119.5(3) . . ?
H25b C25 H25a 109.5 . . ?
H25c C25 H25a 109.5 . . ?
H25c C25 H25b 109.5 . . ?
C26 C25 H25a 109.5 . . ?
C26 C25 H25b 109.5 . . ?
C26 C25 H25c 109.5 . . ?
C25 C26 P1 111.5(3) . . ?
C34 C26 P1 105.7(2) . . ?
C34 C26 C25 108.0(3) . . ?
C35 C26 P1 111.3(3) . . ?
C35 C26 C25 108.8(3) . . ?
C35 C26 C34 111.5(4) . . ?
C28 C27 P1 107.5(2) . . ?
C32 C27 P1 112.0(2) . . ?
C32 C27 C28 106.3(3) . . ?
C33 C27 P1 111.8(2) . . ?
C33 C27 C28 110.8(3) . . ?
C33 C27 C32 108.4(3) . . ?
H28a C28 C27 109.5 . . ?
H28b C28 C27 109.5 . . ?
H28b C28 H28a 109.5 . . ?
H28c C28 C27 109.5 . . ?
H28c C28 H28a 109.5 . . ?
H28c C28 H28b 109.5 . . ?
H29b C29 H29a 109.5 . . ?
H29c C29 H29a 109.5 . . ?
H29c C29 H29b 109.5 . . ?
C30 C29 H29a 109.5 . . ?
C30 C29 H29b 109.5 . . ?
C30 C29 H29c 109.5 . . ?
C29 C30 P1 110.1(2) . . ?
C31 C30 P1 110.7(3) . . ?
C31 C30 C29 109.1(3) . . ?
C36 C30 P1 109.6(3) . . ?
C36 C30 C29 106.7(3) . . ?
C36 C30 C31 110.6(3) . . ?
H31a C31 C30 109.5 . . ?
H31b C31 C30 109.5 . . ?
H31b C31 H31a 109.5 . . ?
H31c C31 C30 109.5 . . ?
H31c C31 H31a 109.5 . . ?
H31c C31 H31b 109.5 . . ?
H32a C32 C27 109.5 . . ?
H32b C32 C27 109.5 . . ?
H32b C32 H32a 109.5 . . ?
H32c C32 C27 109.5 . . ?
H32c C32 H32a 109.5 . . ?
H32c C32 H32b 109.5 . . ?
H33a C33 C27 109.5 . . ?
H33b C33 C27 109.5 . . ?
H33b C33 H33a 109.5 . . ?
H33c C33 C27 109.5 . . ?
H33c C33 H33a 109.5 . . ?
H33c C33 H33b 109.5 . . ?
H34a C34 C26 109.5 . . ?
H34b C34 C26 109.5 . . ?
H34b C34 H34a 109.5 . . ?
H34c C34 C26 109.5 . . ?
H34c C34 H34a 109.5 . . ?
H34c C34 H34b 109.5 . . ?
H35a C35 C26 109.5 . . ?
H35b C35 C26 109.5 . . ?
H35b C35 H35a 109.5 . . ?
H35c C35 C26 109.5 . . ?
H35c C35 H35a 109.5 . . ?
H35c C35 H35b 109.5 . . ?
H36a C36 C30 109.5 . . ?
H36b C36 C30 109.5 . . ?
H36b C36 H36a 109.5 . . ?
H36c C36 C30 109.5 . . ?
H36c C36 H36a 109.5 . . ?
H36c C36 H36b 109.5 . . ?
C4 B1 O1 114.0(2) . . ?
C5 B1 O1 102.4(2) . . ?
C5 B1 C4 104.4(2) . . ?
C9 B1 O1 105.7(2) . . ?
C9 B1 C4 115.5(2) . . ?
C9 B1 C5 114.2(2) . . ?

loop_
_geom_bond_atom_site_label_1
_geom_bond_atom_site_label_2
_geom_bond_distance
_geom_bond_site_symmetry_2
_geom_bond_publ_flag
P1 C26 1.866(3) . ?
P1 C27 1.872(3) . ?
P1 C30 1.865(3) . ?
P1 H1 1.30(4) . ?
F1 C1 1.342(4) . ?
F2 C8 1.340(3) . ?
F3 C2 1.336(4) . ?
F4 C3 1.353(4) . ?
F5 C10 1.357(3) . ?
F6 C14 1.353(4) . ?
F7 C13 1.360(3) . ?
F8 C12 1.322(4) . ?
F9 C11 1.330(4) . ?
F10 C6 1.349(3) . ?
F11 C7 1.343(3) . ?
F12 C21 1.350(4) . ?
F13 C22 1.354(3) . ?
F14 C23 1.355(3) . ?
F15 C24 1.346(4) . ?
O1 C15 1.344(4) . ?
O1 B1 1.510(4) . ?
C1 C2 1.379(5) . ?
C1 C24 1.370(5) . ?
C2 C3 1.373(5) . ?
C3 C4 1.387(4) . ?
C4 C23 1.386(4) . ?
C4 B1 1.648(4) . ?
C5 C6 1.386(4) . ?
C5 C22 1.389(4) . ?
C5 B1 1.647(4) . ?
C6 C7 1.376(4) . ?
C7 C8 1.370(5) . ?
C8 C21 1.370(5) . ?
C9 C10 1.406(5) . ?
C9 C14 1.380(4) . ?
C9 B1 1.637(4) . ?
C10 C11 1.358(5) . ?
C11 C12 1.384(5) . ?
C12 C13 1.388(5) . ?
C13 C14 1.361(4) . ?
C15 C16 1.419(4) . ?
C15 C20 1.380(4) . ?
C16 H16 0.9500 . ?
C16 C17 1.379(5) . ?
C17 H17 0.9500 . ?
C17 C18 1.353(6) . ?
C18 H18 0.9500 . ?
C18 C19 1.412(6) . ?
C19 H19 0.9500 . ?
C19 C20 1.415(5) . ?
C20 H20 0.9500 . ?
C21 C22 1.374(4) . ?
C23 C24 1.383(4) . ?
C25 H25a 0.9800 . ?
C25 H25b 0.9800 . ?
C25 H25c 0.9800 . ?
C25 C26 1.523(6) . ?
C26 C34 1.552(6) . ?
C26 C35 1.542(5) . ?
C27 C28 1.545(4) . ?
C27 C32 1.539(5) . ?
C27 C33 1.531(4) . ?
C28 H28a 0.9800 . ?
C28 H28b 0.9800 . ?
C28 H28c 0.9800 . ?
C29 H29a 0.9800 . ?
C29 H29b 0.9800 . ?
C29 H29c 0.9800 . ?
C29 C30 1.533(6) . ?
C30 C31 1.540(5) . ?
C30 C36 1.535(5) . ?
C31 H31a 0.9800 . ?
C31 H31b 0.9800 . ?
C31 H31c 0.9800 . ?
C32 H32a 0.9800 . ?
C32 H32b 0.9800 . ?
C32 H32c 0.9800 . ?
C33 H33a 0.9800 . ?
C33 H33b 0.9800 . ?
C33 H33c 0.9800 . ?
C34 H34a 0.9800 . ?
C34 H34b 0.9800 . ?
C34 H34c 0.9800 . ?
C35 H35a 0.9800 . ?
C35 H35b 0.9800 . ?
C35 H35c 0.9800 . ?
C36 H36a 0.9800 . ?
C36 H36b 0.9800 . ?
C36 H36c 0.9800 . ?

loop_
_geom_torsion_atom_site_label_1
_geom_torsion_atom_site_label_2
_geom_torsion_atom_site_label_3
_geom_torsion_atom_site_label_4
_geom_torsion
_geom_torsion_site_symmetry_1
_geom_torsion_site_symmetry_2
_geom_torsion_site_symmetry_3
_geom_torsion_site_symmetry_4
_geom_torsion_publ_flag
F1 C1 C2 F3 -0.7(4) . . . . ?
F1 C1 C2 C3 179.8(3) . . . . ?
F1 C1 C24 F15 -0.5(4) . . . . ?
F1 C1 C24 C23 180.0(3) . . . . ?
F2 C8 C7 F11 -0.8(4) . . . . ?
F2 C8 C7 C6 179.6(3) . . . . ?
F2 C8 C21 F12 1.0(4) . . . . ?
F2 C8 C21 C22 179.5(3) . . . . ?
F3 C2 C1 C24 178.8(3) . . . . ?
F3 C2 C3 F4 1.1(4) . . . . ?
F3 C2 C3 C4 -178.7(3) . . . . ?
F4 C3 C2 C1 -179.4(3) . . . . ?
F4 C3 C4 C23 179.6(3) . . . . ?
F4 C3 C4 B1 5.4(3) . . . . ?
F5 C10 C9 C14 -178.0(3) . . . . ?
F5 C10 C9 B1 -8.7(3) . . . . ?
F5 C10 C11 F9 -3.6(3) . . . . ?
F5 C10 C11 C12 177.0(3) . . . . ?
F6 C14 C9 C10 178.5(3) . . . . ?
F6 C14 C9 B1 10.1(4) . . . . ?
F6 C14 C13 F7 0.3(3) . . . . ?
F6 C14 C13 C12 -177.7(3) . . . . ?
F7 C13 C12 F8 1.9(3) . . . . ?
F7 C13 C12 C11 -179.3(3) . . . . ?
F7 C13 C14 C9 178.1(3) . . . . ?
F8 C12 C11 F9 0.9(4) . . . . ?
F8 C12 C11 C10 -179.7(3) . . . . ?
F8 C12 C13 C14 179.9(3) . . . . ?
F9 C11 C10 C9 178.8(3) . . . . ?
F9 C11 C12 C13 -178.0(3) . . . . ?
F10 C6 C5 C22 -177.9(3) . . . . ?
F10 C6 C5 B1 2.6(4) . . . . ?
F10 C6 C7 F11 0.4(3) . . . . ?
F10 C6 C7 C8 179.9(3) . . . . ?
F11 C7 C6 C5 179.9(3) . . . . ?
F11 C7 C8 C21 178.8(3) . . . . ?
F12 C21 C8 C7 -178.7(3) . . . . ?
F12 C21 C22 F13 0.5(4) . . . . ?
F12 C21 C22 C5 -179.0(3) . . . . ?
F13 C22 C5 C6 177.0(3) . . . . ?
F13 C22 C5 B1 -3.5(4) . . . . ?
F13 C22 C21 C8 -177.9(3) . . . . ?
F14 C23 C4 C3 -179.9(3) . . . . ?
F14 C23 C4 B1 -6.1(3) . . . . ?
F14 C23 C24 F15 0.4(3) . . . . ?
F14 C23 C24 C1 179.9(2) . . . . ?
F15 C24 C1 C2 180.0(3) . . . . ?
F15 C24 C23 C4 -179.8(2) . . . . ?
O1 C15 C16 C17 176.8(3) . . . . ?
O1 C15 C20 C19 -178.4(3) . . . . ?
O1 B1 C4 C3 175.9(2) . . . . ?
O1 B1 C4 C23 2.4(3) . . . . ?
O1 B1 C5 C6 130.7(2) . . . . ?
O1 B1 C5 C22 -48.7(3) . . . . ?
O1 B1 C9 C10 -56.4(3) . . . . ?
O1 B1 C9 C14 111.1(3) . . . . ?
C1 C2 C3 C4 0.8(4) . . . . ?
C1 C24 C23 C4 -0.3(4) . . . . ?
C2 C3 C4 C23 -0.6(4) . . . . ?
C2 C3 C4 B1 -174.8(3) . . . . ?
C3 C4 C23 C24 0.4(3) . . . . ?
C3 C4 B1 C5 64.9(3) . . . . ?
C3 C4 B1 C9 -61.4(3) . . . . ?
C4 B1 C5 C6 -110.1(2) . . . . ?
C4 B1 C5 C22 70.5(3) . . . . ?
C4 B1 C9 C10 176.5(3) . . . . ?
C4 B1 C9 C14 -15.9(3) . . . . ?
C5 C6 C7 C8 -0.6(4) . . . . ?
C5 C22 C21 C8 2.6(4) . . . . ?
C5 B1 C9 C10 55.4(3) . . . . ?
C5 B1 C9 C14 -137.0(3) . . . . ?
C6 C7 C8 C21 -0.7(4) . . . . ?
C7 C8 C21 C22 -0.2(4) . . . . ?
C9 C10 C11 C12 -0.6(4) . . . . ?
C9 C14 C13 C12 0.1(4) . . . . ?
C10 C11 C12 C13 1.5(4) . . . . ?
C11 C12 C13 C14 -1.3(4) . . . . ?
C15 C16 C17 C18 3.9(4) . . . . ?
C15 C20 C19 C18 -0.5(4) . . . . ?
C16 C17 C18 C19 -2.5(5) . . . . ?
C17 C18 C19 C20 0.7(4) . . . . ?
